data_1507895
loop_
_publ_author_name
'Liaoa, L'
'Ingrama, C W'
'Vandeveerb, D'
'Hardcastlec, K'
'Solntsevd, K M'
'Sabod, D'
'Zhangd, Z J'
'Webere, R T'

_publ_section_title
;
 Poly-(bis((mu4-1,4-benzenedicarboxylato)-bis(mu2-N,N-dimethylformamide)-
 (nitrato)-gadolinium (III))) metal organic framework: Synthesis, magnetic
 and luminescence properties
;
_journal_name_full
;
Inorganica Chimica Acta
;
_journal_page_first 1
_journal_page_last 9
_journal_paper_doi 10.1016/j.ica.2012.04.039
_journal_volume 391
_journal_year 2012
_chemical_formula_sum 'C28 H36 Gd2 N6 O18'
_chemical_formula_weight 1059.13
_space_group_IT_number 14
_symmetry_cell_setting monoclinic
_symmetry_space_group_name_Hall '-P 2ybc'
_symmetry_space_group_name_H-M 'P 1 21/c 1'
_atom_sites_solution_hydrogens geom
_atom_sites_solution_primary direct
_atom_sites_solution_secondary difmap
_cell_angle_alpha 90.00
_cell_angle_beta 91.205(2)
_cell_angle_gamma 90.00
_cell_formula_units_Z 4
_cell_length_a 17.668(2)
_cell_length_b 20.005(3)
_cell_length_c 10.5382(15)
_cell_measurement_reflns_used 7450
_cell_measurement_temperature 173(2)
_cell_measurement_theta_max 28.34
_cell_measurement_theta_min 2.31
_cell_volume 3723.9(9)
_computing_cell_refinement 'Bruker SAINT'
_computing_data_collection 'Bruker APEX2'
_computing_data_reduction 'Bruker SAINT'
_computing_molecular_graphics 'Bruker SHELXTL'
_computing_publication_material 'Bruker SHELXTL'
_computing_structure_refinement 'SHELXL-97 (Sheldrick, 1997)'
_computing_structure_solution 'SHELXS-97 (Sheldrick, 1990)'
_diffrn_ambient_temperature 173(2)
_diffrn_measured_fraction_theta_full 0.997
_diffrn_measured_fraction_theta_max 0.997
_diffrn_measurement_device_type 'Bruker APEX-II CCD'
_diffrn_measurement_method '\f and \w scans'
_diffrn_radiation_monochromator graphite
_diffrn_radiation_source 'fine-focus sealed tube'
_diffrn_radiation_type MoK\a
_diffrn_radiation_wavelength 0.71073
_diffrn_reflns_av_R_equivalents 0.0883
_diffrn_reflns_av_sigmaI/netI 0.0620
_diffrn_reflns_limit_h_max 25
_diffrn_reflns_limit_h_min -25
_diffrn_reflns_limit_k_max 28
_diffrn_reflns_limit_k_min -28
_diffrn_reflns_limit_l_max 15
_diffrn_reflns_limit_l_min -15
_diffrn_reflns_number 73124
_diffrn_reflns_theta_full 30.50
_diffrn_reflns_theta_max 30.50
_diffrn_reflns_theta_min 1.15
_exptl_absorpt_coefficient_mu 3.614
_exptl_absorpt_correction_T_max 0.7535
_exptl_absorpt_correction_T_min 0.5955
_exptl_absorpt_correction_type multi-scan
_exptl_absorpt_process_details sadabs
_exptl_crystal_colour white
_exptl_crystal_density_diffrn 1.889
_exptl_crystal_density_method 'not measured'
_exptl_crystal_description block
_exptl_crystal_F_000 2072
_exptl_crystal_size_max 0.16
_exptl_crystal_size_mid 0.09
_exptl_crystal_size_min 0.08
_refine_diff_density_max 2.390
_refine_diff_density_min -1.620
_refine_diff_density_rms 0.191
_refine_ls_extinction_method none
_refine_ls_goodness_of_fit_ref 1.052
_refine_ls_hydrogen_treatment constr
_refine_ls_matrix_type full
_refine_ls_number_parameters 483
_refine_ls_number_reflns 11327
_refine_ls_number_restraints 0
_refine_ls_restrained_S_all 1.052
_refine_ls_R_factor_all 0.0730
_refine_ls_R_factor_gt 0.0426
_refine_ls_shift/su_max 0.001
_refine_ls_shift/su_mean 0.000
_refine_ls_structure_factor_coef Fsqd
_refine_ls_weighting_details 'calc w=1/[\s^2^(Fo^2^)+(0.0410P)^2^+0.0000P] where P=(Fo^2^+2Fc^2^)/3'
_refine_ls_weighting_scheme calc
_refine_ls_wR_factor_gt 0.0872
_refine_ls_wR_factor_ref 0.0977
_reflns_number_gt 7985
_reflns_number_total 11327
_reflns_threshold_expression >2sigma(I)
_cod_data_source_file Gd7N.cif
_cod_data_source_block gd7ns
_cod_depositor_comments
;
The following automatic conversions were performed:

'_symmetry_cell_setting' value 'Monoclinic' changed to 'monoclinic'
according to the built-in table from CIF Core dictionary named
'cif_core.dic' version 2.4.1 from 2010-06-29.

Automatic conversion script
Id: cif_fix_values 1715 2011-07-08 13:25:40Z adriana 
;
_cod_original_sg_symbol_H-M 'P 21/c'
_cod_database_code 1507895

loop_
_symmetry_equiv_pos_as_xyz
'x, y, z'
'-x, y+1/2, -z+1/2'
'-x, -y, -z'
'x, -y-1/2, z-1/2'

loop_
_atom_site_label
_atom_site_type_symbol
_atom_site_fract_x
_atom_site_fract_y
_atom_site_fract_z
_atom_site_U_iso_or_equiv
_atom_site_adp_type
_atom_site_occupancy
_atom_site_symmetry_multiplicity
_atom_site_calc_flag
_atom_site_refinement_flags
C1 C 0.3846(2) 0.7047(2) 1.0838(4) 0.0195(9) Uani 1 1 d .
C2 C 0.3102(2) 0.6695(2) 1.0607(4) 0.0190(9) Uani 1 1 d .
C3 C 0.2849(3) 0.6563(2) 0.9376(4) 0.0239(10) Uani 1 1 d .
H3A H 0.3128 0.6721 0.8675 0.029 Uiso 1 1 calc R
C4 C 0.2188(3) 0.6199(2) 0.9169(4) 0.0251(10) Uani 1 1 d .
H4A H 0.2017 0.6107 0.8327 0.030 Uiso 1 1 calc R
C5 C 0.1774(2) 0.5968(2) 1.0194(4) 0.0193(9) Uani 1 1 d .
C6 C 0.2016(3) 0.6121(3) 1.1410(5) 0.0283(11) Uani 1 1 d .
H6A H 0.1724 0.5981 1.2110 0.034 Uiso 1 1 calc R
C7 C 0.2683(3) 0.6478(3) 1.1627(4) 0.0285(11) Uani 1 1 d .
H7A H 0.2851 0.6572 1.2470 0.034 Uiso 1 1 calc R
C8 C 0.1069(2) 0.5560(2) 0.9942(4) 0.0195(9) Uani 1 1 d .
C9 C 0.5907(3) 0.6099(3) 0.9768(5) 0.0291(11) Uani 1 1 d .
H9A H 0.6077 0.6440 1.0332 0.035 Uiso 1 1 calc R
C10 C 0.6703(4) 0.5337(4) 1.0989(7) 0.067(2) Uani 1 1 d .
H10A H 0.6811 0.5746 1.1473 0.100 Uiso 1 1 calc R
H10B H 0.7173 0.5164 1.0639 0.100 Uiso 1 1 calc R
H10C H 0.6483 0.5002 1.1549 0.100 Uiso 1 1 calc R
C11 C 0.5936(5) 0.4939(3) 0.9151(8) 0.082(3) Uani 1 1 d .
H11A H 0.5696 0.4593 0.9663 0.124 Uiso 1 1 calc R
H11B H 0.6379 0.4751 0.8736 0.124 Uiso 1 1 calc R
H11C H 0.5574 0.5101 0.8504 0.124 Uiso 1 1 calc R
C12 C 0.6139(2) 0.7964(2) 1.0595(4) 0.0197(9) Uani 1 1 d .
C13 C 0.7164(2) 0.8503(2) 0.9324(4) 0.0208(9) Uani 1 1 d .
H13A H 0.6985 0.8261 0.8603 0.025 Uiso 1 1 calc R
C14 C 0.7045(2) 0.8815(2) 1.1509(4) 0.0219(10) Uani 1 1 d .
H14 H 0.6781 0.8794 1.2284 0.026 Uiso 1 1 calc R
C15 C 0.4262(3) 0.6042(3) 0.6529(5) 0.0287(11) Uani 1 1 d .
H15A H 0.4739 0.5825 0.6491 0.034 Uiso 1 1 calc R
C16 C 0.2981(4) 0.6151(4) 0.5740(7) 0.072(2) Uani 1 1 d .
H16A H 0.2973 0.6503 0.6386 0.108 Uiso 1 1 calc R
H16B H 0.2571 0.5833 0.5889 0.108 Uiso 1 1 calc R
H16C H 0.2913 0.6351 0.4897 0.108 Uiso 1 1 calc R
C17 C 0.3804(4) 0.5257(3) 0.4909(6) 0.0567(19) Uani 1 1 d .
H17A H 0.4305 0.5057 0.5049 0.085 Uiso 1 1 calc R
H17B H 0.3763 0.5429 0.4040 0.085 Uiso 1 1 calc R
H17C H 0.3414 0.4917 0.5036 0.085 Uiso 1 1 calc R
C20 C 0.1264(3) 0.3842(3) 0.9216(5) 0.0304(11) Uani 1 1 d .
H20A H 0.1222 0.4176 0.9851 0.036 Uiso 1 1 calc R
C21 C 0.2080(4) 0.3239(4) 1.0712(6) 0.065(2) Uani 1 1 d .
H21A H 0.1968 0.3625 1.1249 0.097 Uiso 1 1 calc R
H21B H 0.2627 0.3208 1.0594 0.097 Uiso 1 1 calc R
H21C H 0.1900 0.2830 1.1120 0.097 Uiso 1 1 calc R
C22 C 0.1806(4) 0.2789(3) 0.8600(6) 0.057(2) Uani 1 1 d .
H22A H 0.1528 0.2889 0.7808 0.086 Uiso 1 1 calc R
H22B H 0.1617 0.2370 0.8958 0.086 Uiso 1 1 calc R
H22C H 0.2346 0.2744 0.8428 0.086 Uiso 1 1 calc R
C23 C -0.0171(3) 0.3291(3) 0.6111(5) 0.0369(13) Uani 1 1 d .
H23 H 0.0362 0.3234 0.6095 0.044 Uiso 1 1 calc R
C24 C -0.1329(6) 0.2956(5) 0.5303(10) 0.114(4) Uiso 1 1 d .
H24A H -0.1480 0.3365 0.5743 0.172 Uiso 1 1 calc R
H24B H -0.1627 0.2578 0.5611 0.172 Uiso 1 1 calc R
H24C H -0.1420 0.3010 0.4388 0.172 Uiso 1 1 calc R
C25 C -0.0271(4) 0.2242(3) 0.4946(8) 0.066(2) Uani 1 1 d .
H25A H 0.0270 0.2203 0.5154 0.099 Uiso 1 1 calc R
H25B H -0.0343 0.2273 0.4024 0.099 Uiso 1 1 calc R
H25C H -0.0537 0.1847 0.5260 0.099 Uiso 1 1 calc R
C26 C -0.1234(2) 0.5315(2) 0.5207(4) 0.0211(9) Uani 1 1 d .
C27 C -0.2322(2) 0.5779(2) 0.6417(4) 0.0213(9) Uani 1 1 d .
H27 H -0.2148 0.5533 0.7138 0.026 Uiso 1 1 calc R
C30 C 0.6793(2) 0.8439(2) 1.0472(4) 0.0178(9) Uani 1 1 d .
C31 C 0.7792(2) 0.8917(2) 0.9222(4) 0.0224(10) Uani 1 1 d .
H31 H 0.8040 0.8959 0.8435 0.027 Uiso 1 1 calc R
C32 C -0.1943(2) 0.5727(2) 0.5290(4) 0.0193(9) Uani 1 1 d .
Gd1 Gd 0.499875(11) 0.734432(11) 0.82210(2) 0.01662(6) Uani 1 1 d .
Gd2 Gd 0.008053(11) 0.481895(11) 0.746173(19) 0.01640(6) Uani 1 1 d .
N1 N 0.6170(3) 0.5488(2) 0.9959(5) 0.0410(12) Uani 1 1 d .
N2 N 0.3700(2) 0.5806(2) 0.5809(4) 0.0324(10) Uani 1 1 d .
N3 N 0.5246(3) 0.8792(2) 0.8126(5) 0.0359(11) Uani 1 1 d .
N4 N 0.1698(2) 0.3318(2) 0.9482(4) 0.0278(9) Uani 1 1 d .
N5 N -0.0571(3) 0.2836(2) 0.5538(5) 0.0361(11) Uani 1 1 d .
N6 N -0.0249(4) 0.6251(2) 0.7379(5) 0.0529(15) Uani 1 1 d .
O1 O 0.41999(17) 0.72466(17) 0.9894(3) 0.0260(8) Uani 1 1 d .
O2 O 0.4843(2) 0.85442(17) 0.8971(3) 0.0316(8) Uani 1 1 d .
O3 O 0.55887(19) 0.83839(17) 0.7413(3) 0.0320(8) Uani 1 1 d .
O4 O 0.5456(2) 0.62579(17) 0.8909(3) 0.0322(8) Uani 1 1 d .
O5 O 0.42057(19) 0.65256(19) 0.7244(3) 0.0356(9) Uani 1 1 d .
O6 O 0.59964(17) 0.75781(15) 0.9664(3) 0.0209(7) Uani 1 1 d .
O7 O 0.57898(18) 0.70285(17) 0.6607(3) 0.0275(8) Uani 1 1 d .
O8 O 0.40619(19) 0.78863(19) 0.6967(3) 0.0329(9) Uani 1 1 d .
O9 O 0.09684(18) 0.53301(17) 0.8847(3) 0.0279(8) Uani 1 1 d .
O10 O -0.0518(2) 0.58819(19) 0.8215(4) 0.0403(10) Uani 1 1 d .
O11 O 0.0220(2) 0.59848(19) 0.6630(4) 0.0459(10) Uani 1 1 d .
O12 O 0.09164(19) 0.39285(17) 0.8227(3) 0.0297(8) Uani 1 1 d .
O13 O -0.03924(19) 0.37785(17) 0.6663(4) 0.0333(9) Uani 1 1 d .
O14 O -0.10002(17) 0.50339(17) 0.6197(3) 0.0267(8) Uani 1 1 d .
O15 O 0.09138(18) 0.47117(18) 0.5841(3) 0.0315(8) Uani 1 1 d .
O16 O -0.06356(18) 0.45271(19) 0.9158(3) 0.0328(8) Uani 1 1 d .
O17 O 0.5301(3) 0.9399(2) 0.7969(5) 0.0651(14) Uani 1 1 d .
O18 O -0.0417(4) 0.6837(2) 0.7295(6) 0.107(2) Uani 1 1 d .

loop_
_atom_site_aniso_label
_atom_site_aniso_U_11
_atom_site_aniso_U_22
_atom_site_aniso_U_33
_atom_site_aniso_U_23
_atom_site_aniso_U_13
_atom_site_aniso_U_12
C1 0.013(2) 0.023(2) 0.023(2) -0.0021(19) -0.0024(17) -0.0011(17)
C2 0.014(2) 0.026(2) 0.018(2) 0.0003(18) -0.0017(16) -0.0028(17)
C3 0.022(2) 0.035(3) 0.015(2) -0.001(2) 0.0018(18) -0.010(2)
C4 0.026(2) 0.035(3) 0.014(2) -0.002(2) -0.0037(18) -0.013(2)
C5 0.014(2) 0.020(2) 0.024(2) 0.0006(18) 0.0005(17) -0.0031(17)
C6 0.028(3) 0.037(3) 0.020(2) 0.001(2) 0.002(2) -0.011(2)
C7 0.022(2) 0.044(3) 0.020(2) 0.003(2) 0.0000(19) -0.010(2)
C8 0.018(2) 0.018(2) 0.022(2) 0.0018(19) -0.0021(17) -0.0032(17)
C9 0.040(3) 0.026(3) 0.021(2) 0.001(2) 0.005(2) 0.006(2)
C10 0.075(5) 0.068(5) 0.056(4) 0.023(4) -0.007(4) 0.040(4)
C11 0.102(7) 0.033(4) 0.112(7) -0.010(4) -0.020(6) 0.011(4)
C12 0.015(2) 0.023(2) 0.021(2) 0.0034(19) -0.0030(17) -0.0015(17)
C13 0.022(2) 0.028(2) 0.013(2) -0.0018(18) 0.0001(17) -0.0053(19)
C14 0.022(2) 0.029(3) 0.015(2) 0.0022(19) 0.0020(17) -0.0029(19)
C15 0.028(3) 0.030(3) 0.028(3) -0.001(2) 0.005(2) -0.006(2)
C16 0.045(4) 0.109(7) 0.062(5) -0.040(5) -0.017(3) 0.005(4)
C17 0.067(5) 0.044(4) 0.059(4) -0.025(3) 0.003(4) -0.019(3)
C20 0.033(3) 0.030(3) 0.028(3) -0.001(2) -0.001(2) 0.011(2)
C21 0.094(6) 0.069(5) 0.032(3) -0.009(3) -0.030(3) 0.045(4)
C22 0.080(5) 0.041(4) 0.051(4) -0.012(3) -0.023(4) 0.027(3)
C23 0.031(3) 0.033(3) 0.047(3) -0.008(3) -0.002(2) -0.006(2)
C25 0.066(5) 0.045(4) 0.088(6) -0.031(4) 0.010(4) -0.003(4)
C26 0.016(2) 0.027(2) 0.020(2) -0.0050(19) -0.0020(17) 0.0026(18)
C27 0.020(2) 0.023(2) 0.021(2) 0.0017(19) 0.0000(18) 0.0075(18)
C30 0.014(2) 0.020(2) 0.019(2) 0.0023(18) -0.0009(16) 0.0007(17)
C31 0.020(2) 0.031(3) 0.016(2) 0.0017(19) 0.0010(17) -0.0053(19)
C32 0.016(2) 0.020(2) 0.022(2) -0.0009(18) -0.0015(17) 0.0020(17)
Gd1 0.01372(10) 0.01995(11) 0.01615(10) -0.00137(9) -0.00052(8) 0.00118(8)
Gd2 0.01523(10) 0.01605(11) 0.01788(11) -0.00036(8) -0.00027(8) 0.00009(8)
N1 0.050(3) 0.024(2) 0.049(3) 0.001(2) 0.008(2) 0.012(2)
N2 0.035(2) 0.036(3) 0.026(2) -0.0050(19) 0.0047(18) -0.016(2)
N3 0.043(3) 0.024(2) 0.040(3) 0.002(2) -0.006(2) 0.003(2)
N4 0.031(2) 0.032(2) 0.020(2) -0.0025(18) -0.0048(17) 0.0078(19)
N5 0.038(3) 0.028(2) 0.043(3) -0.011(2) -0.003(2) -0.003(2)
N6 0.089(4) 0.020(2) 0.049(3) -0.006(2) -0.017(3) 0.013(3)
O1 0.0160(16) 0.041(2) 0.0216(17) -0.0043(15) 0.0026(13) -0.0123(14)
O2 0.039(2) 0.0259(19) 0.0295(19) -0.0004(16) 0.0002(16) 0.0073(16)
O3 0.031(2) 0.0295(19) 0.035(2) 0.0083(16) 0.0050(16) 0.0008(16)
O4 0.043(2) 0.0223(18) 0.0305(19) -0.0019(15) -0.0058(17) 0.0026(16)
O5 0.030(2) 0.045(2) 0.032(2) -0.0199(18) 0.0027(16) -0.0072(17)
O6 0.0140(15) 0.0239(17) 0.0247(17) -0.0009(14) -0.0035(13) -0.0037(13)
O7 0.0258(18) 0.035(2) 0.0220(17) -0.0011(15) 0.0065(14) 0.0117(15)
O8 0.0255(18) 0.052(2) 0.0213(17) 0.0025(17) -0.0044(14) 0.0167(17)
O9 0.0247(18) 0.032(2) 0.0268(18) -0.0067(15) 0.0006(14) -0.0090(15)
O10 0.050(3) 0.035(2) 0.037(2) -0.0092(18) 0.0025(19) 0.0154(19)
O11 0.066(3) 0.029(2) 0.042(2) 0.0081(19) 0.004(2) -0.005(2)
O12 0.0292(19) 0.0287(19) 0.0309(19) 0.0039(16) -0.0078(15) 0.0045(15)
O13 0.032(2) 0.0235(18) 0.044(2) -0.0092(17) -0.0108(17) 0.0032(15)
O14 0.0193(16) 0.0331(19) 0.0274(18) 0.0059(15) -0.0032(14) 0.0101(14)
O15 0.0232(18) 0.046(2) 0.0256(18) 0.0014(17) 0.0072(14) 0.0135(16)
O16 0.0253(18) 0.048(2) 0.0252(18) 0.0052(17) 0.0037(14) -0.0182(17)
O17 0.095(4) 0.022(2) 0.079(3) 0.008(2) 0.005(3) 0.003(2)
O18 0.207(7) 0.027(3) 0.086(4) -0.001(3) -0.018(5) 0.043(4)

loop_
_atom_type_symbol
_atom_type_description
_atom_type_scat_dispersion_real
_atom_type_scat_dispersion_imag
_atom_type_scat_source
C C 0.0033 0.0016 'International Tables Vol C Tables 4.2.6.8 and 6.1.1.4'
H H 0.0000 0.0000 'International Tables Vol C Tables 4.2.6.8 and 6.1.1.4'
O O 0.0106 0.0060 'International Tables Vol C Tables 4.2.6.8 and 6.1.1.4'
N N 0.0061 0.0033 'International Tables Vol C Tables 4.2.6.8 and 6.1.1.4'
Gd Gd -0.1653 3.9035 'International Tables Vol C Tables 4.2.6.8 and 6.1.1.4'

loop_
_geom_angle_atom_site_label_1
_geom_angle_atom_site_label_2
_geom_angle_atom_site_label_3
_geom_angle
_geom_angle_site_symmetry_1
_geom_angle_site_symmetry_3
O8 C1 O1 125.1(4) 4_576 .
O8 C1 C2 116.9(4) 4_576 .
O1 C1 C2 118.0(4) . .
C7 C2 C3 119.8(4) . .
C7 C2 C1 119.9(4) . .
C3 C2 C1 120.2(4) . .
C2 C3 C4 119.9(4) . .
C2 C3 H3A 120.0 . .
C4 C3 H3A 120.0 . .
C3 C4 C5 120.3(4) . .
C3 C4 H4A 119.8 . .
C5 C4 H4A 119.8 . .
C6 C5 C4 119.3(4) . .
C6 C5 C8 121.5(4) . .
C4 C5 C8 119.2(4) . .
C5 C6 C7 120.7(4) . .
C5 C6 H6A 119.6 . .
C7 C6 H6A 119.6 . .
C2 C7 C6 119.8(4) . .
C2 C7 H7A 120.1 . .
C6 C7 H7A 120.1 . .
O16 C8 O9 125.1(4) 3_567 .
O16 C8 C5 117.5(4) 3_567 .
O9 C8 C5 117.4(4) . .
O4 C9 N1 124.7(5) . .
O4 C9 H9A 117.6 . .
N1 C9 H9A 117.6 . .
N1 C10 H10A 109.5 . .
N1 C10 H10B 109.5 . .
H10A C10 H10B 109.5 . .
N1 C10 H10C 109.5 . .
H10A C10 H10C 109.5 . .
H10B C10 H10C 109.5 . .
N1 C11 H11A 109.5 . .
N1 C11 H11B 109.5 . .
H11A C11 H11B 109.5 . .
N1 C11 H11C 109.5 . .
H11A C11 H11C 109.5 . .
H11B C11 H11C 109.5 . .
O7 C12 O6 125.2(4) 4_576 .
O7 C12 C30 117.5(4) 4_576 .
O6 C12 C30 117.3(4) . .
C31 C13 C30 120.8(4) . .
C31 C13 H13A 119.6 . .
C30 C13 H13A 119.6 . .
C27 C14 C30 120.4(4) 4_676 .
C27 C14 H14 119.8 4_676 .
C30 C14 H14 119.8 . .
O5 C15 N2 124.2(5) . .
O5 C15 H15A 117.9 . .
N2 C15 H15A 117.9 . .
N2 C16 H16A 109.5 . .
N2 C16 H16B 109.5 . .
H16A C16 H16B 109.5 . .
N2 C16 H16C 109.5 . .
H16A C16 H16C 109.5 . .
H16B C16 H16C 109.5 . .
N2 C17 H17A 109.5 . .
N2 C17 H17B 109.5 . .
H17A C17 H17B 109.5 . .
N2 C17 H17C 109.5 . .
H17A C17 H17C 109.5 . .
H17B C17 H17C 109.5 . .
O12 C20 N4 125.3(5) . .
O12 C20 H20A 117.4 . .
N4 C20 H20A 117.4 . .
N4 C21 H21A 109.5 . .
N4 C21 H21B 109.5 . .
H21A C21 H21B 109.5 . .
N4 C21 H21C 109.5 . .
H21A C21 H21C 109.5 . .
H21B C21 H21C 109.5 . .
N4 C22 H22A 109.5 . .
N4 C22 H22B 109.5 . .
H22A C22 H22B 109.5 . .
N4 C22 H22C 109.5 . .
H22A C22 H22C 109.5 . .
H22B C22 H22C 109.5 . .
O13 C23 N5 128.0(5) . .
O13 C23 H23 116.0 . .
N5 C23 H23 116.0 . .
N5 C24 H24A 109.5 . .
N5 C24 H24B 109.5 . .
H24A C24 H24B 109.5 . .
N5 C24 H24C 109.5 . .
H24A C24 H24C 109.5 . .
H24B C24 H24C 109.5 . .
N5 C25 H25A 109.5 . .
N5 C25 H25B 109.5 . .
H25A C25 H25B 109.5 . .
N5 C25 H25C 109.5 . .
H25A C25 H25C 109.5 . .
H25B C25 H25C 109.5 . .
O14 C26 O15 124.8(4) . 3_566
O14 C26 C32 117.4(4) . .
O15 C26 C32 117.8(4) 3_566 .
C32 C27 C14 120.7(4) . 4_475
C32 C27 H27 119.7 . .
C14 C27 H27 119.7 4_475 .
C14 C30 C13 118.9(4) . .
C14 C30 C12 120.5(4) . .
C13 C30 C12 120.6(4) . .
C13 C31 C32 119.5(4) . 4_676
C13 C31 H31 120.2 . .
C32 C31 H31 120.2 4_676 .
C27 C32 C31 119.5(4) . 4_475
C27 C32 C26 120.7(4) . .
C31 C32 C26 119.7(4) 4_475 .
O1 Gd1 O7 159.23(13) . .
O1 Gd1 O6 89.15(11) . .
O7 Gd1 O6 94.21(12) . .
O1 Gd1 O8 91.93(12) . .
O7 Gd1 O8 98.14(11) . .
O6 Gd1 O8 141.11(12) . .
O1 Gd1 O5 84.67(12) . .
O7 Gd1 O5 81.55(12) . .
O6 Gd1 O5 147.66(12) . .
O8 Gd1 O5 70.96(13) . .
O1 Gd1 O4 84.27(12) . .
O7 Gd1 O4 76.83(12) . .
O6 Gd1 O4 75.17(11) . .
O8 Gd1 O4 143.60(13) . .
O5 Gd1 O4 72.64(12) . .
O1 Gd1 O3 127.25(12) . .
O7 Gd1 O3 73.27(12) . .
O6 Gd1 O3 74.98(11) . .
O8 Gd1 O3 73.61(12) . .
O5 Gd1 O3 132.55(13) . .
O4 Gd1 O3 135.49(12) . .
O1 Gd1 O2 76.63(12) . .
O7 Gd1 O2 123.89(12) . .
O6 Gd1 O2 72.31(11) . .
O8 Gd1 O2 70.18(12) . .
O5 Gd1 O2 135.90(12) . .
O4 Gd1 O2 142.23(11) . .
O3 Gd1 O2 50.65(11) . .
O16 Gd2 O15 159.14(14) . .
O16 Gd2 O14 91.93(12) . .
O15 Gd2 O14 97.01(12) . .
O16 Gd2 O9 89.93(12) . .
O15 Gd2 O9 94.17(12) . .
O14 Gd2 O9 142.82(12) . .
O16 Gd2 O13 81.82(13) . .
O15 Gd2 O13 83.18(13) . .
O14 Gd2 O13 71.64(12) . .
O9 Gd2 O13 145.12(12) . .
O16 Gd2 O12 84.04(13) . .
O15 Gd2 O12 77.52(12) . .
O14 Gd2 O12 143.28(12) . .
O9 Gd2 O12 73.82(12) . .
O13 Gd2 O12 71.65(11) . .
O16 Gd2 O11 124.83(14) . .
O15 Gd2 O11 75.91(14) . .
O14 Gd2 O11 73.48(13) . .
O9 Gd2 O11 75.11(13) . .
O13 Gd2 O11 136.39(13) . .
O12 Gd2 O11 137.03(13) . .
O16 Gd2 O10 74.07(14) . .
O15 Gd2 O10 126.67(13) . .
O14 Gd2 O10 71.40(12) . .
O9 Gd2 O10 73.49(12) . .
O13 Gd2 O10 134.62(13) . .
O12 Gd2 O10 140.33(12) . .
O11 Gd2 O10 50.77(14) . .
C9 N1 C11 121.2(5) . .
C9 N1 C10 121.7(5) . .
C11 N1 C10 117.1(5) . .
C15 N2 C16 120.4(5) . .
C15 N2 C17 122.4(5) . .
C16 N2 C17 116.6(5) . .
O17 N3 O2 122.2(5) . .
O17 N3 O3 121.0(5) . .
O2 N3 O3 116.8(4) . .
C20 N4 C22 122.3(4) . .
C20 N4 C21 122.0(5) . .
C22 N4 C21 115.7(4) . .
C23 N5 C24 118.7(6) . .
C23 N5 C25 125.3(5) . .
C24 N5 C25 115.4(6) . .
O18 N6 O10 121.8(6) . .
O18 N6 O11 121.4(7) . .
O10 N6 O11 116.9(4) . .
C1 O1 Gd1 164.9(3) . .
N3 O2 Gd1 94.9(3) . .
N3 O3 Gd1 97.3(3) . .
C9 O4 Gd1 131.0(3) . .
C15 O5 Gd1 138.8(3) . .
C12 O6 Gd1 139.0(3) . .
C12 O7 Gd1 161.1(3) 4_575 .
C1 O8 Gd1 141.2(3) 4_575 .
C8 O9 Gd2 144.2(3) . .
N6 O10 Gd2 96.2(3) . .
N6 O11 Gd2 95.9(3) . .
C20 O12 Gd2 133.0(3) . .
C23 O13 Gd2 139.5(4) . .
C26 O14 Gd2 144.0(3) . .
C26 O15 Gd2 166.3(3) 3_566 .
C8 O16 Gd2 172.4(4) 3_567 .

loop_
_geom_bond_atom_site_label_1
_geom_bond_atom_site_label_2
_geom_bond_distance
_geom_bond_site_symmetry_2
C1 O8 1.250(5) 4_576
C1 O1 1.251(5) .
C1 C2 1.506(6) .
C2 C7 1.388(6) .
C2 C3 1.389(6) .
C3 C4 1.390(6) .
C3 H3A 0.9500 .
C4 C5 1.395(6) .
C4 H4A 0.9500 .
C5 C6 1.378(6) .
C5 C8 1.508(6) .
C6 C7 1.393(6) .
C6 H6A 0.9500 .
C7 H7A 0.9500 .
C8 O16 1.243(5) 3_567
C8 O9 1.251(5) .
C9 O4 1.234(6) .
C9 N1 1.322(6) .
C9 H9A 0.9500 .
C10 N1 1.454(7) .
C10 H10A 0.9800 .
C10 H10B 0.9800 .
C10 H10C 0.9800 .
C11 N1 1.444(8) .
C11 H11A 0.9800 .
C11 H11B 0.9800 .
C11 H11C 0.9800 .
C12 O7 1.244(5) 4_576
C12 O6 1.270(5) .
C12 C30 1.503(6) .
C13 C31 1.391(6) .
C13 C30 1.393(6) .
C13 H13A 0.9500 .
C14 C27 1.388(6) 4_676
C14 C30 1.393(6) .
C14 H14 0.9500 .
C15 O5 1.232(6) .
C15 N2 1.324(6) .
C15 H15A 0.9500 .
C16 N2 1.446(7) .
C16 H16A 0.9800 .
C16 H16B 0.9800 .
C16 H16C 0.9800 .
C17 N2 1.465(7) .
C17 H17A 0.9800 .
C17 H17B 0.9800 .
C17 H17C 0.9800 .
C20 O12 1.210(6) .
C20 N4 1.324(6) .
C20 H20A 0.9500 .
C21 N4 1.457(6) .
C21 H21A 0.9800 .
C21 H21B 0.9800 .
C21 H21C 0.9800 .
C22 N4 1.425(7) .
C22 H22A 0.9800 .
C22 H22B 0.9800 .
C22 H22C 0.9800 .
C23 O13 1.204(6) .
C23 N5 1.295(6) .
C23 H23 0.9500 .
C24 N5 1.378(10) .
C24 H24A 0.9800 .
C24 H24B 0.9800 .
C24 H24C 0.9800 .
C25 N5 1.448(7) .
C25 H25A 0.9800 .
C25 H25B 0.9800 .
C25 H25C 0.9800 .
C26 O14 1.247(5) .
C26 O15 1.253(5) 3_566
C26 C32 1.504(6) .
C27 C32 1.379(6) .
C27 C14 1.388(6) 4_475
C27 H27 0.9500 .
C31 C32 1.404(6) 4_676
C31 H31 0.9500 .
C32 C31 1.404(6) 4_475
Gd1 O1 2.290(3) .
Gd1 O7 2.312(3) .
Gd1 O6 2.350(3) .
Gd1 O8 2.360(3) .
Gd1 O5 2.376(3) .
Gd1 O4 2.425(3) .
Gd1 O3 2.485(3) .
Gd1 O2 2.544(3) .
Gd2 O16 2.287(3) .
Gd2 O15 2.288(3) .
Gd2 O14 2.345(3) .
Gd2 O9 2.354(3) .
Gd2 O13 2.389(3) .
Gd2 O12 2.440(3) .
Gd2 O11 2.506(4) .
Gd2 O10 2.511(4) .
N3 O17 1.230(6) .
N3 O2 1.255(6) .
N3 O3 1.272(5) .
N6 O18 1.211(6) .
N6 O10 1.250(6) .
N6 O11 1.274(6) .
O7 C12 1.244(5) 4_575
O8 C1 1.250(5) 4_575
O15 C26 1.253(5) 3_566
O16 C8 1.243(5) 3_567

loop_
_geom_torsion_atom_site_label_1
_geom_torsion_atom_site_label_2
_geom_torsion_atom_site_label_3
_geom_torsion_atom_site_label_4
_geom_torsion
_geom_torsion_site_symmetry_1
_geom_torsion_site_symmetry_4
O8 C1 C2 C7 1.6(7) 4_576 .
O1 C1 C2 C7 -178.7(5) . .
O8 C1 C2 C3 -175.7(5) 4_576 .
O1 C1 C2 C3 4.0(7) . .
C7 C2 C3 C4 -1.6(7) . .
C1 C2 C3 C4 175.7(4) . .
C2 C3 C4 C5 0.3(8) . .
C3 C4 C5 C6 1.9(7) . .
C3 C4 C5 C8 -178.5(4) . .
C4 C5 C6 C7 -2.7(8) . .
C8 C5 C6 C7 177.7(5) . .
C3 C2 C7 C6 0.7(8) . .
C1 C2 C7 C6 -176.5(4) . .
C5 C6 C7 C2 1.4(8) . .
C6 C5 C8 O16 13.3(7) . 3_567
C4 C5 C8 O16 -166.3(5) . 3_567
C6 C5 C8 O9 -166.1(5) . .
C4 C5 C8 O9 14.3(6) . .
C27 C14 C30 C13 -3.2(7) 4_676 .
C27 C14 C30 C12 175.9(4) 4_676 .
C31 C13 C30 C14 2.3(7) . .
C31 C13 C30 C12 -176.8(4) . .
O7 C12 C30 C14 7.1(6) 4_576 .
O6 C12 C30 C14 -171.7(4) . .
O7 C12 C30 C13 -173.9(4) 4_576 .
O6 C12 C30 C13 7.3(6) . .
C30 C13 C31 C32 0.3(7) . 4_676
C14 C27 C32 C31 -0.9(7) 4_475 4_475
C14 C27 C32 C26 176.8(4) 4_475 .
O14 C26 C32 C27 -1.1(7) . .
O15 C26 C32 C27 -179.9(4) 3_566 .
O14 C26 C32 C31 176.6(4) . 4_475
O15 C26 C32 C31 -2.2(7) 3_566 4_475
O4 C9 N1 C11 -0.5(9) . .
O4 C9 N1 C10 179.7(5) . .
O5 C15 N2 C16 5.6(8) . .
O5 C15 N2 C17 175.9(5) . .
O12 C20 N4 C22 0.3(9) . .
O12 C20 N4 C21 -178.0(6) . .
O13 C23 N5 C24 13.0(11) . .
O13 C23 N5 C25 -176.6(7) . .
O8 C1 O1 Gd1 86.7(12) 4_576 .
C2 C1 O1 Gd1 -93.0(11) . .
O7 Gd1 O1 C1 22.0(13) . .
O6 Gd1 O1 C1 -77.6(11) . .
O8 Gd1 O1 C1 141.3(11) . .
O5 Gd1 O1 C1 70.6(11) . .
O4 Gd1 O1 C1 -2.5(11) . .
O3 Gd1 O1 C1 -147.9(11) . .
O2 Gd1 O1 C1 -149.6(11) . .
O17 N3 O2 Gd1 172.3(5) . .
O3 N3 O2 Gd1 -6.4(4) . .
O1 Gd1 O2 N3 -177.9(3) . .
O7 Gd1 O2 N3 5.6(3) . .
O6 Gd1 O2 N3 88.6(3) . .
O8 Gd1 O2 N3 -80.9(3) . .
O5 Gd1 O2 N3 -110.4(3) . .
O4 Gd1 O2 N3 120.4(3) . .
O3 Gd1 O2 N3 3.8(3) . .
O17 N3 O3 Gd1 -172.1(5) . .
O2 N3 O3 Gd1 6.6(5) . .
O1 Gd1 O3 N3 -5.9(3) . .
O7 Gd1 O3 N3 177.8(3) . .
O6 Gd1 O3 N3 -83.0(3) . .
O8 Gd1 O3 N3 73.8(3) . .
O5 Gd1 O3 N3 116.8(3) . .
O4 Gd1 O3 N3 -132.4(3) . .
O2 Gd1 O3 N3 -3.8(3) . .
N1 C9 O4 Gd1 -172.5(4) . .
O1 Gd1 O4 C9 -80.6(4) . .
O7 Gd1 O4 C9 108.1(5) . .
O6 Gd1 O4 C9 10.0(4) . .
O8 Gd1 O4 C9 -166.1(4) . .
O5 Gd1 O4 C9 -166.8(5) . .
O3 Gd1 O4 C9 59.4(5) . .
O2 Gd1 O4 C9 -21.2(5) . .
N2 C15 O5 Gd1 -156.5(4) . .
O1 Gd1 O5 C15 -144.3(5) . .
O7 Gd1 O5 C15 20.1(5) . .
O6 Gd1 O5 C15 -64.4(6) . .
O8 Gd1 O5 C15 121.8(5) . .
O4 Gd1 O5 C15 -58.7(5) . .
O3 Gd1 O5 C15 78.0(6) . .
O2 Gd1 O5 C15 151.2(5) . .
O7 C12 O6 Gd1 61.3(7) 4_576 .
C30 C12 O6 Gd1 -120.0(4) . .
O1 Gd1 O6 C12 -50.6(5) . .
O7 Gd1 O6 C12 149.9(5) . .
O8 Gd1 O6 C12 41.4(5) . .
O5 Gd1 O6 C12 -129.2(4) . .
O4 Gd1 O6 C12 -134.9(5) . .
O3 Gd1 O6 C12 78.5(5) . .
O2 Gd1 O6 C12 25.6(4) . .
O1 Gd1 O7 C12 152.5(9) . 4_575
O6 Gd1 O7 C12 -108.7(10) . 4_575
O8 Gd1 O7 C12 34.3(10) . 4_575
O5 Gd1 O7 C12 103.5(10) . 4_575
O4 Gd1 O7 C12 177.6(10) . 4_575
O3 Gd1 O7 C12 -35.8(10) . 4_575
O2 Gd1 O7 C12 -37.3(10) . 4_575
O1 Gd1 O8 C1 -148.7(5) . 4_575
O7 Gd1 O8 C1 13.1(6) . 4_575
O6 Gd1 O8 C1 120.3(5) . 4_575
O5 Gd1 O8 C1 -65.0(5) . 4_575
O4 Gd1 O8 C1 -65.7(6) . 4_575
O3 Gd1 O8 C1 82.9(5) . 4_575
O2 Gd1 O8 C1 136.3(6) . 4_575
O16 C8 O9 Gd2 12.9(9) 3_567 .
C5 C8 O9 Gd2 -167.8(3) . .
O16 Gd2 O9 C8 -18.1(5) . .
O15 Gd2 O9 C8 -177.6(5) . .
O14 Gd2 O9 C8 75.0(6) . .
O13 Gd2 O9 C8 -93.6(6) . .
O12 Gd2 O9 C8 -101.9(6) . .
O11 Gd2 O9 C8 108.2(6) . .
O10 Gd2 O9 C8 55.3(5) . .
O18 N6 O10 Gd2 175.7(6) . .
O11 N6 O10 Gd2 -5.3(5) . .
O16 Gd2 O10 N6 -178.1(4) . .
O15 Gd2 O10 N6 4.4(4) . .
O14 Gd2 O10 N6 -80.4(3) . .
O9 Gd2 O10 N6 87.2(3) . .
O13 Gd2 O10 N6 -117.4(3) . .
O12 Gd2 O10 N6 122.8(3) . .
O11 Gd2 O10 N6 3.1(3) . .
O18 N6 O11 Gd2 -175.7(6) . .
O10 N6 O11 Gd2 5.3(5) . .
O16 Gd2 O11 N6 -4.5(4) . .
O15 Gd2 O11 N6 178.0(4) . .
O14 Gd2 O11 N6 76.1(3) . .
O9 Gd2 O11 N6 -83.7(3) . .
O13 Gd2 O11 N6 114.2(3) . .
O12 Gd2 O11 N6 -128.6(3) . .
O10 Gd2 O11 N6 -3.1(3) . .
N4 C20 O12 Gd2 179.7(3) . .
O16 Gd2 O12 C20 -60.4(5) . .
O15 Gd2 O12 C20 129.4(5) . .
O14 Gd2 O12 C20 -145.6(4) . .
O9 Gd2 O12 C20 31.3(5) . .
O13 Gd2 O12 C20 -143.7(5) . .
O11 Gd2 O12 C20 76.5(5) . .
O10 Gd2 O12 C20 -4.3(6) . .
N5 C23 O13 Gd2 -164.2(4) . .
O16 Gd2 O13 C23 -136.9(6) . .
O15 Gd2 O13 C23 28.6(6) . .
O14 Gd2 O13 C23 128.3(6) . .
O9 Gd2 O13 C23 -58.9(7) . .
O12 Gd2 O13 C23 -50.5(6) . .
O11 Gd2 O13 C23 89.8(6) . .
O10 Gd2 O13 C23 165.2(5) . .
O15 C26 O14 Gd2 44.4(8) 3_566 .
C32 C26 O14 Gd2 -134.3(4) . .
O16 Gd2 O14 C26 163.1(6) . .
O15 Gd2 O14 C26 -35.8(6) . .
O9 Gd2 O14 C26 70.7(6) . .
O13 Gd2 O14 C26 -116.2(6) . .
O12 Gd2 O14 C26 -114.3(5) . .
O11 Gd2 O14 C26 37.2(5) . .
O10 Gd2 O14 C26 90.6(6) . .
O16 Gd2 O15 C26 116.5(14) . 3_566
O14 Gd2 O15 C26 1.8(15) . 3_566
O9 Gd2 O15 C26 -142.7(15) . 3_566
O13 Gd2 O15 C26 72.2(15) . 3_566
O12 Gd2 O15 C26 144.9(15) . 3_566
O11 Gd2 O15 C26 -69.2(15) . 3_566
O10 Gd2 O15 C26 -70.2(15) . 3_566
O15 Gd2 O16 C8 -168(2) . 3_567
O14 Gd2 O16 C8 -52(2) . 3_567
O9 Gd2 O16 C8 91(2) . 3_567
O13 Gd2 O16 C8 -123(2) . 3_567
O12 Gd2 O16 C8 164(2) . 3_567
O11 Gd2 O16 C8 19(2) . 3_567
O10 Gd2 O16 C8 18(2) . 3_567
